data_7711179
loop_
_publ_author_name
'Fraunhofer, Christina'
'Paul, Theresa'
'Oeckler, Oliver'

_publ_section_title
;
 Temperature-dependent Cu and Ag ion mobility and associated changes of
 transport properties in pavonite-type Cu1.4Ag0.4Bi5.4Se9
;
_journal_name_full 'Dalton Transactions'
_journal_paper_doi 10.1039/D2DT01651F
_journal_year 2022
_chemical_formula_sum 'Ag0.8 Bi10.8 Cu2.8 Se18'
_chemical_formula_weight 3942.47
_space_group_crystal_system monoclinic
_space_group_IT_number 12
_space_group_name_Hall '-C 2y'
_space_group_name_H-M_alt 'C 1 2/m 1'
_atom_sites_solution_primary direct
_atom_sites_solution_secondary difmap
_audit_creation_method SHELXL-2017/1
_audit_update_record
;
2021-06-07 deposited with the CCDC.	2022-09-05 downloaded from the CCDC.
;
_cell_angle_alpha 90
_cell_angle_beta 99.564(9)
_cell_angle_gamma 90
_cell_formula_units_Z 1
_cell_length_a 13.7796(15)
_cell_length_b 4.1972(5)
_cell_length_c 15.3805(18)
_cell_measurement_reflns_used 10803
_cell_measurement_temperature 573(2)
_cell_measurement_theta_max 24.44
_cell_measurement_theta_min 2.08
_cell_volume 877.18(18)
_computing_structure_refinement 'SHELXL-2017/1 (Sheldrick, 2017)'
_diffrn_ambient_temperature 573(2)
_diffrn_measured_fraction_theta_full 0.989
_diffrn_measured_fraction_theta_max 0.990
_diffrn_measurement_device_type 'Stoe Stadivari'
_diffrn_radiation_type AgK\a
_diffrn_radiation_wavelength 0.56083
_diffrn_reflns_av_R_equivalents 0.0418
_diffrn_reflns_av_unetI/netI 0.0387
_diffrn_reflns_Laue_measured_fraction_full 0.989
_diffrn_reflns_Laue_measured_fraction_max 0.990
_diffrn_reflns_limit_h_max 16
_diffrn_reflns_limit_h_min -13
_diffrn_reflns_limit_k_max 5
_diffrn_reflns_limit_k_min -5
_diffrn_reflns_limit_l_max 17
_diffrn_reflns_limit_l_min -19
_diffrn_reflns_number 4831
_diffrn_reflns_point_group_measured_fraction_full 0.989
_diffrn_reflns_point_group_measured_fraction_max 0.990
_diffrn_reflns_theta_full 19.664
_diffrn_reflns_theta_max 20.506
_diffrn_reflns_theta_min 2.119
_exptl_absorpt_coefficient_mu 40.534
_exptl_absorpt_correction_T_max 0.4966
_exptl_absorpt_correction_T_min 0.1734
_exptl_absorpt_correction_type multi-scan
_exptl_absorpt_process_details '(Blessing, 1995)'
_exptl_crystal_density_diffrn 7.463
_exptl_crystal_description 'irregular polyhedron'
_exptl_crystal_F_000 1627
_exptl_crystal_size_max 0.080
_exptl_crystal_size_mid 0.078
_exptl_crystal_size_min 0.042
_refine_diff_density_max 2.534
_refine_diff_density_min -1.149
_refine_diff_density_rms 0.362
_refine_ls_extinction_coef 0.00151(16)
_refine_ls_extinction_expression Fc^*^=kFc[1+0.001xFc^2^\l^3^/sin(2\q)]^-1/4^
_refine_ls_extinction_method 'SHELXL-2017/1 (Sheldrick 2017)'
_refine_ls_goodness_of_fit_ref 1.028
_refine_ls_hydrogen_treatment undef
_refine_ls_matrix_type full
_refine_ls_number_parameters 75
_refine_ls_number_reflns 1012
_refine_ls_number_restraints 4
_refine_ls_restrained_S_all 1.026
_refine_ls_R_factor_all 0.0675
_refine_ls_R_factor_gt 0.0385
_refine_ls_shift/su_max 0.001
_refine_ls_shift/su_mean 0.000
_refine_ls_structure_factor_coef Fsqd
_refine_ls_weighting_details 'w=1/[\s^2^(Fo^2^)+(0.0547P)^2^] where P=(Fo^2^+2Fc^2^)/3'
_refine_ls_weighting_scheme calc
_refine_ls_wR_factor_gt 0.0846
_refine_ls_wR_factor_ref 0.0959
_reflns_Friedel_coverage 0.000
_reflns_number_gt 726
_reflns_number_total 1012
_reflns_threshold_expression 'I > 2\s(I)'
_cod_data_source_file d2dt01651f2.cif
_cod_data_source_block CF215A_K3_300
_cod_original_sg_symbol_H-M 'C 2/m'
_cod_original_formula_sum 'Ag0.80 Bi10.80 Cu2.80 Se18'
_cod_database_code 7711179
_shelx_shelxl_version_number 2017/1
_shelx_space_group_comment
;
The symmetry employed for this shelxl refinement is uniquely defined
by the following loop, which should always be used as a source of
symmetry information in preference to the above space-group names.
They are only intended as comments.
;

loop_
_space_group_symop_operation_xyz
'x, y, z'
'-x, y, -z'
'x+1/2, y+1/2, z'
'-x+1/2, y+1/2, -z'
'-x, -y, -z'
'x, -y, z'
'-x+1/2, -y+1/2, -z'
'x+1/2, -y+1/2, z'

loop_
_atom_site_label
_atom_site_type_symbol
_atom_site_fract_x
_atom_site_fract_y
_atom_site_fract_z
_atom_site_U_iso_or_equiv
_atom_site_adp_type
_atom_site_occupancy
_atom_site_site_symmetry_order
_atom_site_calc_flag
_atom_site_refinement_flags_posn
_atom_site_refinement_flags_adp
_atom_site_refinement_flags_occupancy
_atom_site_disorder_assembly
_atom_site_disorder_group
Bi1 Bi 0.45133(6) 0.000000 0.18946(6) 0.0414(3) Uani 0.905(4) 2 d S T P . .
Ag1 Ag 0.45133(6) 0.000000 0.18946(6) 0.0414(3) Uani 0.062(6) 2 d S T P . .
Bi2 Bi 0.15178(7) 0.000000 0.06398(9) 0.0420(4) Uani 0.795(4) 2 d S T P . .
Ag2 Ag 0.15178(7) 0.000000 0.06398(9) 0.0420(4) Uani 0.138(6) 2 d S T P . .
Cu2 Cu 0.142(8) 0.000000 0.014(10) 0.15(5) Uiso 0.066(4) 2 d S . P . .
Bi3 Bi 0.24325(7) 0.000000 0.62219(7) 0.0568(4) Uani 1 2 d S T P . .
Se1A Se 0.4025(4) 0.000000 0.3599(6) 0.0334(16) Uani 0.90(3) 2 d S T P . .
Se1B Se 0.385(3) 0.000000 0.325(6) 0.048(10) Uiso 0.10(3) 2 d S . P . .
Se2 Se 0.79328(15) 0.000000 0.12448(17) 0.0456(6) Uani 1 2 d S T P . .
Se3 Se 0.13831(14) 0.000000 0.45567(14) 0.0339(5) Uani 1 2 d S T P . .
Se4 Se 0.09421(15) 0.000000 0.23051(15) 0.0388(5) Uani 1 2 d S T P . .
Se5 Se 0.000000 0.500000 0.000000 0.0324(6) Uani 1 4 d S T P . .
Cu3 Cu -0.023(3) 0.000000 0.438(3) 0.102(16) Uiso 0.106(7) 2 d S . P . .
Cu4 Cu 0.452(2) 0.000000 0.535(2) 0.058(9) Uiso 0.118(8) 2 d S . P . .
Cu5 Cu 0.000000 0.314(5) 0.500000 0.065(5) Uiso 0.229(8) 2 d S . P . .
Cu6 Cu 0.4908(16) 0.000000 0.5127(13) 0.036(5) Uiso 0.180(8) 2 d S . P . .

loop_
_atom_site_aniso_label
_atom_site_aniso_U_11
_atom_site_aniso_U_22
_atom_site_aniso_U_33
_atom_site_aniso_U_23
_atom_site_aniso_U_13
_atom_site_aniso_U_12
Bi1 0.0456(6) 0.0391(5) 0.0404(6) 0.000 0.0101(4) 0.000
Ag1 0.0456(6) 0.0391(5) 0.0404(6) 0.000 0.0101(4) 0.000
Bi2 0.0394(6) 0.0381(6) 0.0491(8) 0.000 0.0091(5) 0.000
Ag2 0.0394(6) 0.0381(6) 0.0491(8) 0.000 0.0091(5) 0.000
Bi3 0.0640(7) 0.0555(6) 0.0459(6) 0.000 -0.0053(4) 0.000
Se1A 0.040(2) 0.0360(14) 0.027(3) 0.000 0.0132(19) 0.000
Se2 0.0330(12) 0.0297(11) 0.0712(18) 0.000 0.0001(11) 0.000
Se3 0.0350(11) 0.0338(11) 0.0325(12) 0.000 0.0051(9) 0.000
Se4 0.0366(12) 0.0348(12) 0.0430(14) 0.000 0.0008(10) 0.000
Se5 0.0338(15) 0.0307(14) 0.0323(17) 0.000 0.0042(12) 0.000

loop_
_atom_type_symbol
_atom_type_description
_atom_type_scat_dispersion_real
_atom_type_scat_dispersion_imag
_atom_type_scat_source
Cu Cu 0.3240 0.8257 'International Tables Vol C Tables 4.2.6.8 and 6.1.1.4'
Se Se 0.2367 1.4831 'International Tables Vol C Tables 4.2.6.8 and 6.1.1.4'
Ag Ag -1.6473 0.7167 'International Tables Vol C Tables 4.2.6.8 and 6.1.1.4'
Bi Bi -1.3494 7.2566 'International Tables Vol C Tables 4.2.6.8 and 6.1.1.4'

loop_
_geom_angle_atom_site_label_1
_geom_angle_atom_site_label_2
_geom_angle_atom_site_label_3
_geom_angle
_geom_angle_site_symmetry_1
_geom_angle_site_symmetry_3
_geom_angle_publ_flag
Se1B Bi1 Se1A 8.5(15) . . ?
Se1B Bi1 Se4 99.0(11) . 3 ?
Se1A Bi1 Se4 93.23(11) . 3 ?
Se1B Bi1 Se4 99.0(11) . 3_545 ?
Se1A Bi1 Se4 93.23(11) . 3_545 ?
Se4 Bi1 Se4 93.76(7) 3 3_545 ?
Se1B Bi1 Se2 85.9(12) . 3_445 ?
Se1A Bi1 Se2 92.11(12) . 3_445 ?
Se4 Bi1 Se2 173.43(7) 3 3_445 ?
Se4 Bi1 Se2 89.74(4) 3_545 3_445 ?
Se1B Bi1 Se2 85.9(12) . 3_455 ?
Se1A Bi1 Se2 92.11(12) . 3_455 ?
Se4 Bi1 Se2 89.74(4) 3 3_455 ?
Se4 Bi1 Se2 173.43(7) 3_545 3_455 ?
Se2 Bi1 Se2 86.26(6) 3_445 3_455 ?
Se1B Bi1 Se5 170.2(16) . 3_545 ?
Se1A Bi1 Se5 178.69(15) . 3_545 ?
Se4 Bi1 Se5 87.66(5) 3 3_545 ?
Se4 Bi1 Se5 87.66(5) 3_545 3_545 ?
Se2 Bi1 Se5 86.93(5) 3_445 3_545 ?
Se2 Bi1 Se5 86.93(5) 3_455 3_545 ?
Cu2 Bi2 Se4 153(8) . . ?
Cu2 Bi2 Se2 109(5) . 3_455 ?
Se4 Bi2 Se2 89.09(7) . 3_455 ?
Cu2 Bi2 Se2 109(5) . 3_445 ?
Se4 Bi2 Se2 89.09(7) . 3_445 ?
Se2 Bi2 Se2 92.30(7) 3_455 3_445 ?
Cu2 Bi2 Se5 71(6) . 1_545 ?
Se4 Bi2 Se5 90.69(4) . 1_545 ?
Se2 Bi2 Se5 178.03(4) 3_455 1_545 ?
Se2 Bi2 Se5 89.65(3) 3_445 1_545 ?
Cu2 Bi2 Se5 71(6) . . ?
Se4 Bi2 Se5 90.69(4) . . ?
Se2 Bi2 Se5 89.65(3) 3_455 . ?
Se2 Bi2 Se5 178.03(4) 3_445 . ?
Se5 Bi2 Se5 88.39(3) 1_545 . ?
Cu2 Bi2 Se2 24(8) . 5_655 ?
Se4 Bi2 Se2 177.67(7) . 5_655 ?
Se2 Bi2 Se2 92.52(7) 3_455 5_655 ?
Se2 Bi2 Se2 92.52(7) 3_445 5_655 ?
Se5 Bi2 Se2 87.65(4) 1_545 5_655 ?
Se5 Bi2 Se2 87.65(4) . 5_655 ?
Bi2 Cu2 Se2 148(10) . 5_655 ?
Bi2 Cu2 Se5 95(6) . 1_545 ?
Se2 Cu2 Se5 106(4) 5_655 1_545 ?
Bi2 Cu2 Se5 95(6) . . ?
Se2 Cu2 Se5 106(4) 5_655 . ?
Se5 Cu2 Se5 95(3) 1_545 . ?
Se3 Bi3 Se1B 90.7(18) . 7_546 ?
Se3 Bi3 Se1B 90.7(18) . 7_556 ?
Se1B Bi3 Se1B 91.0(11) 7_546 7_556 ?
Se3 Bi3 Se1A 79.88(19) . 7_546 ?
Se1B Bi3 Se1A 10.8(16) 7_546 7_546 ?
Se1B Bi3 Se1A 91.9(5) 7_556 7_546 ?
Se3 Bi3 Se1A 79.88(19) . 7_556 ?
Se1B Bi3 Se1A 91.9(5) 7_546 7_556 ?
Se1B Bi3 Se1A 10.8(16) 7_556 7_556 ?
Se1A Bi3 Se1A 90.73(10) 7_546 7_556 ?
Se3 Bi3 Se3 82.23(6) . 7_556 ?
Se1B Bi3 Se3 172.9(18) 7_546 7_556 ?
Se1B Bi3 Se3 90.1(7) 7_556 7_556 ?
Se1A Bi3 Se3 162.0(2) 7_546 7_556 ?
Se1A Bi3 Se3 87.93(5) 7_556 7_556 ?
Se3 Bi3 Se3 82.23(6) . 7_546 ?
Se1B Bi3 Se3 90.1(7) 7_546 7_546 ?
Se1B Bi3 Se3 172.9(18) 7_556 7_546 ?
Se1A Bi3 Se3 87.93(5) 7_546 7_546 ?
Se1A Bi3 Se3 162.0(2) 7_556 7_546 ?
Se3 Bi3 Se3 87.86(5) 7_556 7_546 ?
Se3 Bi3 Cu3 50.4(9) . 5_556 ?
Se1B Bi3 Cu3 57.8(13) 7_546 5_556 ?
Se1B Bi3 Cu3 57.8(13) 7_556 5_556 ?
Se1A Bi3 Cu3 50.5(4) 7_546 5_556 ?
Se1A Bi3 Cu3 50.5(4) 7_556 5_556 ?
Se3 Bi3 Cu3 117.3(6) 7_556 5_556 ?
Se3 Bi3 Cu3 117.3(6) 7_546 5_556 ?
Se3 Bi3 Cu4 88.9(6) . . ?
Se1B Bi3 Cu4 134.5(6) 7_546 . ?
Se1B Bi3 Cu4 134.5(6) 7_556 . ?
Se1A Bi3 Cu4 132.59(16) 7_546 . ?
Se1A Bi3 Cu4 132.59(16) 7_556 . ?
Se3 Bi3 Cu4 44.77(11) 7_556 . ?
Se3 Bi3 Cu4 44.77(10) 7_546 . ?
Cu3 Bi3 Cu4 139.3(11) 5_556 . ?
Se1B Se1A Cu6 166(4) . 5_656 ?
Se1B Se1A Cu4 149(4) . 5_656 ?
Cu6 Se1A Cu4 16.7(7) 5_656 5_656 ?
Se1B Se1A Cu6 177(4) . . ?
Cu6 Se1A Cu6 11.0(10) 5_656 . ?
Cu4 Se1A Cu6 27.7(13) 5_656 . ?
Se1B Se1A Cu5 159.7(16) . 7_556 ?
Cu6 Se1A Cu5 19.3(4) 5_656 7_556 ?
Cu4 Se1A Cu5 28.8(7) 5_656 7_556 ?
Cu6 Se1A Cu5 19.2(4) . 7_556 ?
Se1B Se1A Cu5 159.7(16) . 3_545 ?
Cu6 Se1A Cu5 19.3(4) 5_656 3_545 ?
Cu4 Se1A Cu5 28.8(7) 5_656 3_545 ?
Cu6 Se1A Cu5 19.2(4) . 3_545 ?
Cu5 Se1A Cu5 37.0(9) 7_556 3_545 ?
Se1B Se1A Cu3 122.5(13) . 3 ?
Cu6 Se1A Cu3 55.5(10) 5_656 3 ?
Cu4 Se1A Cu3 56.3(10) 5_656 3 ?
Cu6 Se1A Cu3 56.8(10) . 3 ?
Cu5 Se1A Cu3 37.7(10) 7_556 3 ?
Cu5 Se1A Cu3 74.4(11) 3_545 3 ?
Se1B Se1A Cu3 122.5(13) . 3_545 ?
Cu6 Se1A Cu3 55.5(10) 5_656 3_545 ?
Cu4 Se1A Cu3 56.3(10) 5_656 3_545 ?
Cu6 Se1A Cu3 56.8(10) . 3_545 ?
Cu5 Se1A Cu3 74.4(11) 7_556 3_545 ?
Cu5 Se1A Cu3 37.7(10) 3_545 3_545 ?
Cu3 Se1A Cu3 110.8(19) 3 3_545 ?
Se1B Se1A Cu4 169(4) . . ?
Cu6 Se1A Cu4 25.5(11) 5_656 . ?
Cu4 Se1A Cu4 42.2(16) 5_656 . ?
Cu6 Se1A Cu4 14.5(6) . . ?
Cu5 Se1A Cu4 26.8(6) 7_556 . ?
Cu5 Se1A Cu4 26.8(5) 3_545 . ?
Cu3 Se1A Cu4 60.5(10) 3 . ?
Cu3 Se1A Cu4 60.5(10) 3_545 . ?
Se1B Se1A Bi1 39(4) . . ?
Cu6 Se1A Bi1 126.1(5) 5_656 . ?
Cu4 Se1A Bi1 109.5(9) 5_656 . ?
Cu6 Se1A Bi1 137.2(5) . . ?
Cu5 Se1A Bi1 129.31(18) 7_556 . ?
Cu5 Se1A Bi1 129.31(18) 3_545 . ?
Cu3 Se1A Bi1 107.4(10) 3 . ?
Cu3 Se1A Bi1 107.4(10) 3_545 . ?
Cu4 Se1A Bi1 151.7(8) . . ?
Se1B Se1A Bi3 84(3) . 7_546 ?
Cu6 Se1A Bi3 106.0(4) 5_656 7_546 ?
Cu4 Se1A Bi3 116.7(6) 5_656 7_546 ?
Cu6 Se1A Bi3 98.5(4) . 7_546 ?
Cu5 Se1A Bi3 115.1(4) 7_556 7_546 ?
Cu5 Se1A Bi3 88.5(3) 3_545 7_546 ?
Cu3 Se1A Bi3 140.3(11) 3 7_546 ?
Cu3 Se1A Bi3 66.3(10) 3_545 7_546 ?
Cu4 Se1A Bi3 88.3(6) . 7_546 ?
Bi1 Se1A Bi3 111.0(3) . 7_546 ?
Se1A Se1B Bi1 132(4) . . ?
Se1A Se1B Cu6 12(3) . 5_656 ?
Bi1 Se1B Cu6 120.5(16) . 5_656 ?
Se1A Se1B Cu4 25(3) . 5_656 ?
Bi1 Se1B Cu4 106.8(14) . 5_656 ?
Cu6 Se1B Cu4 13.7(7) 5_656 5_656 ?
Se1A Se1B Cu3 48.1(16) . 3 ?
Bi1 Se1B Cu3 109.1(13) . 3 ?
Cu6 Se1B Cu3 46.7(15) 5_656 3 ?
Cu4 Se1B Cu3 47.8(15) 5_656 3 ?
Se1A Se1B Cu3 48.1(16) . 3_545 ?
Bi1 Se1B Cu3 109.1(13) . 3_545 ?
Cu6 Se1B Cu3 46.7(15) 5_656 3_545 ?
Cu4 Se1B Cu3 47.8(15) 5_656 3_545 ?
Cu3 Se1B Cu3 93(3) 3 3_545 ?
Se1A Se1B Bi3 85(4) . 7_546 ?
Bi1 Se1B Bi3 125(2) . 7_546 ?
Cu6 Se1B Bi3 93(2) 5_656 7_546 ?
Cu4 Se1B Bi3 103(2) 5_656 7_546 ?
Cu3 Se1B Bi3 125(3) 3 7_546 ?
Cu3 Se1B Bi3 62.5(13) 3_545 7_546 ?
Se1A Se1B Bi3 85(4) . 7_556 ?
Bi1 Se1B Bi3 125(2) . 7_556 ?
Cu6 Se1B Bi3 93(2) 5_656 7_556 ?
Cu4 Se1B Bi3 103(2) 5_656 7_556 ?
Cu3 Se1B Bi3 62.5(13) 3 7_556 ?
Cu3 Se1B Bi3 125(3) 3_545 7_556 ?
Bi3 Se1B Bi3 91.0(11) 7_546 7_556 ?
Cu2 Se2 Bi2 93(2) 5_655 3_545 ?
Cu2 Se2 Bi2 93(2) 5_655 3 ?
Bi2 Se2 Bi2 92.30(7) 3_545 3 ?
Cu2 Se2 Bi1 87(2) 5_655 3 ?
Bi2 Se2 Bi1 176.90(6) 3_545 3 ?
Bi2 Se2 Bi1 90.72(2) 3 3 ?
Cu2 Se2 Bi1 87(2) 5_655 3_545 ?
Bi2 Se2 Bi1 90.72(2) 3_545 3_545 ?
Bi2 Se2 Bi1 176.90(6) 3 3_545 ?
Bi1 Se2 Bi1 86.26(6) 3 3_545 ?
Cu2 Se2 Bi2 7(3) 5_655 5_655 ?
Bi2 Se2 Bi2 87.48(7) 3_545 5_655 ?
Bi2 Se2 Bi2 87.48(7) 3 5_655 ?
Bi1 Se2 Bi2 91.95(6) 3 5_655 ?
Bi1 Se2 Bi2 91.95(6) 3_545 5_655 ?
Cu3 Se3 Cu4 59.6(7) . 7_546 ?
Cu3 Se3 Cu4 59.6(7) . 7_556 ?
Cu4 Se3 Cu4 117.2(14) 7_546 7_556 ?
Cu3 Se3 Cu3 48(2) . 5_556 ?
Cu4 Se3 Cu3 64.5(9) 7_546 5_556 ?
Cu4 Se3 Cu3 64.5(9) 7_556 5_556 ?
Cu3 Se3 Cu5 39.8(8) . 5_556 ?
Cu4 Se3 Cu5 28.1(8) 7_546 5_556 ?
Cu4 Se3 Cu5 90.9(9) 7_556 5_556 ?
Cu3 Se3 Cu5 38.2(7) 5_556 5_556 ?
Cu3 Se3 Cu5 39.8(8) . . ?
Cu4 Se3 Cu5 90.9(9) 7_546 . ?
Cu4 Se3 Cu5 28.1(8) 7_556 . ?
Cu3 Se3 Cu5 38.2(7) 5_556 . ?
Cu5 Se3 Cu5 63.5(8) 5_556 . ?
Cu3 Se3 Bi3 119.0(13) . . ?
Cu4 Se3 Bi3 98.0(8) 7_546 . ?
Cu4 Se3 Bi3 98.0(8) 7_556 . ?
Cu3 Se3 Bi3 71.2(12) 5_556 . ?
Cu5 Se3 Bi3 93.05(6) 5_556 . ?
Cu5 Se3 Bi3 93.05(6) . . ?
Cu3 Se3 Cu6 51.1(5) . 7_546 ?
Cu4 Se3 Cu6 12.0(6) 7_546 7_546 ?
Cu4 Se3 Cu6 106.3(9) 7_556 7_546 ?
Cu3 Se3 Cu6 52.8(5) 5_556 7_546 ?
Cu5 Se3 Cu6 16.1(4) 5_556 7_546 ?
Cu5 Se3 Cu6 79.3(6) . 7_546 ?
Bi3 Se3 Cu6 95.1(4) . 7_546 ?
Cu3 Se3 Cu6 51.1(5) . 7_556 ?
Cu4 Se3 Cu6 106.3(9) 7_546 7_556 ?
Cu4 Se3 Cu6 12.0(6) 7_556 7_556 ?
Cu3 Se3 Cu6 52.8(5) 5_556 7_556 ?
Cu5 Se3 Cu6 79.3(6) 5_556 7_556 ?
Cu5 Se3 Cu6 16.1(4) . 7_556 ?
Bi3 Se3 Cu6 95.1(4) . 7_556 ?
Cu6 Se3 Cu6 95.1(6) 7_546 7_556 ?
Cu3 Se3 Bi3 123.6(7) . 7_556 ?
Cu4 Se3 Bi3 158.2(8) 7_546 7_556 ?
Cu4 Se3 Bi3 75.2(7) 7_556 7_556 ?
Cu3 Se3 Bi3 135.49(18) 5_556 7_556 ?
Cu5 Se3 Bi3 163.4(3) 5_556 7_556 ?
Cu5 Se3 Bi3 103.2(4) . 7_556 ?
Bi3 Se3 Bi3 97.77(6) . 7_556 ?
Cu6 Se3 Bi3 166.7(4) 7_546 7_556 ?
Cu6 Se3 Bi3 87.1(3) 7_556 7_556 ?
Cu3 Se3 Bi3 123.6(7) . 7_546 ?
Cu4 Se3 Bi3 75.2(7) 7_546 7_546 ?
Cu4 Se3 Bi3 158.2(8) 7_556 7_546 ?
Cu3 Se3 Bi3 135.49(18) 5_556 7_546 ?
Cu5 Se3 Bi3 103.2(4) 5_556 7_546 ?
Cu5 Se3 Bi3 163.4(3) . 7_546 ?
Bi3 Se3 Bi3 97.77(6) . 7_546 ?
Cu6 Se3 Bi3 87.1(3) 7_546 7_546 ?
Cu6 Se3 Bi3 166.7(4) 7_556 7_546 ?
Bi3 Se3 Bi3 87.86(5) 7_556 7_546 ?
Bi2 Se4 Bi1 94.97(6) . 3_445 ?
Bi2 Se4 Bi1 94.97(6) . 3_455 ?
Bi1 Se4 Bi1 93.76(7) 3_445 3_455 ?
Cu2 Se5 Cu2 180.0 5 1_565 ?
Cu2 Se5 Cu2 95(3) 5 5_565 ?
Cu2 Se5 Cu2 85(3) 1_565 5_565 ?
Cu2 Se5 Cu2 85(3) 5 . ?
Cu2 Se5 Cu2 95(3) 1_565 . ?
Cu2 Se5 Cu2 180.0 5_565 . ?
Cu2 Se5 Bi2 15(3) 5 5 ?
Cu2 Se5 Bi2 165(3) 1_565 5 ?
Cu2 Se5 Bi2 93.4(19) 5_565 5 ?
Cu2 Se5 Bi2 86.6(19) . 5 ?
Cu2 Se5 Bi2 165(3) 5 1_565 ?
Cu2 Se5 Bi2 15(3) 1_565 1_565 ?
Cu2 Se5 Bi2 86.6(19) 5_565 1_565 ?
Cu2 Se5 Bi2 93.4(19) . 1_565 ?
Bi2 Se5 Bi2 180.00(5) 5 1_565 ?
Cu2 Se5 Bi2 93.4(19) 5 5_565 ?
Cu2 Se5 Bi2 86.6(19) 1_565 5_565 ?
Cu2 Se5 Bi2 15(3) 5_565 5_565 ?
Cu2 Se5 Bi2 165(3) . 5_565 ?
Bi2 Se5 Bi2 88.39(3) 5 5_565 ?
Bi2 Se5 Bi2 91.61(3) 1_565 5_565 ?
Cu2 Se5 Bi2 86.6(19) 5 . ?
Cu2 Se5 Bi2 93.4(19) 1_565 . ?
Cu2 Se5 Bi2 165(3) 5_565 . ?
Cu2 Se5 Bi2 15(3) . . ?
Bi2 Se5 Bi2 91.61(3) 5 . ?
Bi2 Se5 Bi2 88.39(3) 1_565 . ?
Bi2 Se5 Bi2 180.0 5_565 . ?
Cu2 Se5 Bi1 80(3) 5 3_455 ?
Cu2 Se5 Bi1 100(3) 1_565 3_455 ?
Cu2 Se5 Bi1 80(3) 5_565 3_455 ?
Cu2 Se5 Bi1 100(3) . 3_455 ?
Bi2 Se5 Bi1 93.46(3) 5 3_455 ?
Bi2 Se5 Bi1 86.54(3) 1_565 3_455 ?
Bi2 Se5 Bi1 93.46(3) 5_565 3_455 ?
Bi2 Se5 Bi1 86.54(3) . 3_455 ?
Cu2 Se5 Bi1 100(3) 5 7 ?
Cu2 Se5 Bi1 80(3) 1_565 7 ?
Cu2 Se5 Bi1 100(3) 5_565 7 ?
Cu2 Se5 Bi1 80(3) . 7 ?
Bi2 Se5 Bi1 86.54(3) 5 7 ?
Bi2 Se5 Bi1 93.46(3) 1_565 7 ?
Bi2 Se5 Bi1 86.54(3) 5_565 7 ?
Bi2 Se5 Bi1 93.46(3) . 7 ?
Bi1 Se5 Bi1 180.0 3_455 7 ?
Cu5 Cu3 Cu5 108(3) 5_556 . ?
Cu5 Cu3 Cu3 54.1(15) 5_556 5_556 ?
Cu5 Cu3 Cu3 54.1(15) . 5_556 ?
Cu5 Cu3 Se3 80.5(18) 5_556 . ?
Cu5 Cu3 Se3 80.5(18) . . ?
Cu3 Cu3 Se3 74(3) 5_556 . ?
Cu5 Cu3 Cu6 123(3) 5_556 7_556 ?
Cu5 Cu3 Cu6 16.0(6) . 7_556 ?
Cu3 Cu3 Cu6 69.5(13) 5_556 7_556 ?
Se3 Cu3 Cu6 79.7(13) . 7_556 ?
Cu5 Cu3 Cu6 16.0(6) 5_556 7_546 ?
Cu5 Cu3 Cu6 123(3) . 7_546 ?
Cu3 Cu3 Cu6 69.5(13) 5_556 7_546 ?
Se3 Cu3 Cu6 79.7(13) . 7_546 ?
Cu6 Cu3 Cu6 138(3) 7_556 7_546 ?
Cu5 Cu3 Cu4 126(3) 5_556 7_556 ?
Cu5 Cu3 Cu4 29.3(10) . 7_556 ?
Cu3 Cu3 Cu4 76.2(18) 5_556 7_556 ?
Se3 Cu3 Cu4 66.0(13) . 7_556 ?
Cu6 Cu3 Cu4 16.9(7) 7_556 7_556 ?
Cu6 Cu3 Cu4 137(2) 7_546 7_556 ?
Cu5 Cu3 Cu4 29.3(10) 5_556 7_546 ?
Cu5 Cu3 Cu4 126(3) . 7_546 ?
Cu3 Cu3 Cu4 76.2(18) 5_556 7_546 ?
Se3 Cu3 Cu4 66.0(13) . 7_546 ?
Cu6 Cu3 Cu4 137(2) 7_556 7_546 ?
Cu6 Cu3 Cu4 16.9(7) 7_546 7_546 ?
Cu4 Cu3 Cu4 129(3) 7_556 7_546 ?
Cu5 Cu3 Cu6 116(3) 5_556 3_455 ?
Cu5 Cu3 Cu6 9.1(7) . 3_455 ?
Cu3 Cu3 Cu6 62.1(12) 5_556 3_455 ?
Se3 Cu3 Cu6 86.8(14) . 3_455 ?
Cu6 Cu3 Cu6 12.0(9) 7_556 3_455 ?
Cu6 Cu3 Cu6 132(2) 7_546 3_455 ?
Cu4 Cu3 Cu6 28.5(13) 7_556 3_455 ?
Cu4 Cu3 Cu6 135(3) 7_546 3_455 ?
Cu5 Cu3 Cu6 9.1(7) 5_556 3_445 ?
Cu5 Cu3 Cu6 116(3) . 3_445 ?
Cu3 Cu3 Cu6 62.1(12) 5_556 3_445 ?
Se3 Cu3 Cu6 86.8(14) . 3_445 ?
Cu6 Cu3 Cu6 132(2) 7_556 3_445 ?
Cu6 Cu3 Cu6 12.0(9) 7_546 3_445 ?
Cu4 Cu3 Cu6 135(3) 7_556 3_445 ?
Cu4 Cu3 Cu6 28.5(13) 7_546 3_445 ?
Cu6 Cu3 Cu6 123(2) 3_455 3_445 ?
Cu5 Cu3 Se3 72.2(16) 5_556 5_556 ?
Cu5 Cu3 Se3 72.2(16) . 5_556 ?
Cu3 Cu3 Se3 59(2) 5_556 5_556 ?
Se3 Cu3 Se3 132(2) . 5_556 ?
Cu6 Cu3 Se3 83.6(14) 7_556 5_556 ?
Cu6 Cu3 Se3 83.6(14) 7_546 5_556 ?
Cu4 Cu3 Se3 100.3(16) 7_556 5_556 ?
Cu4 Cu3 Se3 100.3(16) 7_546 5_556 ?
Cu6 Cu3 Se3 71.8(12) 3_455 5_556 ?
Cu6 Cu3 Se3 71.8(12) 3_445 5_556 ?
Cu5 Cu3 Se1A 68.5(7) 5_556 3_445 ?
Cu5 Cu3 Se1A 165(3) . 3_445 ?
Cu3 Cu3 Se1A 120.8(13) 5_556 3_445 ?
Se3 Cu3 Se1A 112.3(12) . 3_445 ?
Cu6 Cu3 Se1A 165(2) 7_556 3_445 ?
Cu6 Cu3 Se1A 55.4(6) 7_546 3_445 ?
Cu4 Cu3 Se1A 162(2) 7_556 3_445 ?
Cu4 Cu3 Se1A 57.6(8) 7_546 3_445 ?
Cu6 Cu3 Se1A 161(2) 3_455 3_445 ?
Cu6 Cu3 Se1A 59.7(6) 3_445 3_445 ?
Se3 Cu3 Se1A 93.3(12) 5_556 3_445 ?
Cu6 Cu4 Cu6 9(4) . 5_656 ?
Cu6 Cu4 Cu5 40.9(15) . 7_556 ?
Cu6 Cu4 Cu5 40.7(15) 5_656 7_556 ?
Cu6 Cu4 Cu5 40.9(15) . 3_545 ?
Cu6 Cu4 Cu5 40.7(15) 5_656 3_545 ?
Cu5 Cu4 Cu5 81(3) 7_556 3_545 ?
Cu6 Cu4 Cu4 6(2) . 5_656 ?
Cu6 Cu4 Cu4 3.3(13) 5_656 5_656 ?
Cu5 Cu4 Cu4 40.6(14) 7_556 5_656 ?
Cu5 Cu4 Cu4 40.6(15) 3_545 5_656 ?
Cu6 Cu4 Cu3 75.5(19) . 7_556 ?
Cu6 Cu4 Cu3 78.8(16) 5_656 7_556 ?
Cu5 Cu4 Cu3 41.3(14) 7_556 7_556 ?
Cu5 Cu4 Cu3 115(3) 3_545 7_556 ?
Cu4 Cu4 Cu3 77.6(16) 5_656 7_556 ?
Cu6 Cu4 Cu3 75.5(19) . 7_546 ?
Cu6 Cu4 Cu3 78.8(16) 5_656 7_546 ?
Cu5 Cu4 Cu3 115(3) 7_556 7_546 ?
Cu5 Cu4 Cu3 41.3(14) 3_545 7_546 ?
Cu4 Cu4 Cu3 77.6(16) 5_656 7_546 ?
Cu3 Cu4 Cu3 129(3) 7_556 7_546 ?
Cu6 Cu4 Se1A 72(4) . 5_656 ?
Cu6 Cu4 Se1A 81.2(19) 5_656 5_656 ?
Cu5 Cu4 Se1A 80.9(16) 7_556 5_656 ?
Cu5 Cu4 Se1A 80.9(16) 3_545 5_656 ?
Cu4 Cu4 Se1A 78(2) 5_656 5_656 ?
Cu3 Cu4 Se1A 66.1(14) 7_556 5_656 ?
Cu3 Cu4 Se1A 66.1(14) 7_546 5_656 ?
Cu6 Cu4 Se3 118.6(13) . 7_546 ?
Cu6 Cu4 Se3 116.2(9) 5_656 7_546 ?
Cu5 Cu4 Se3 154(2) 7_556 7_546 ?
Cu5 Cu4 Se3 78.0(9) 3_545 7_546 ?
Cu4 Cu4 Se3 117.2(11) 5_656 7_546 ?
Cu3 Cu4 Se3 164(2) 7_556 7_546 ?
Cu3 Cu4 Se3 54.5(11) 7_546 7_546 ?
Se1A Cu4 Se3 109.9(9) 5_656 7_546 ?
Cu6 Cu4 Se3 118.6(13) . 7_556 ?
Cu6 Cu4 Se3 116.2(9) 5_656 7_556 ?
Cu5 Cu4 Se3 78.0(9) 7_556 7_556 ?
Cu5 Cu4 Se3 154(2) 3_545 7_556 ?
Cu4 Cu4 Se3 117.2(11) 5_656 7_556 ?
Cu3 Cu4 Se3 54.5(11) 7_556 7_556 ?
Cu3 Cu4 Se3 164(2) 7_546 7_556 ?
Se1A Cu4 Se3 109.9(9) 5_656 7_556 ?
Se3 Cu4 Se3 117.2(14) 7_546 7_556 ?
Cu6 Cu4 Cu3 62(2) . 3_545 ?
Cu6 Cu4 Cu3 58.4(11) 5_656 3_545 ?
Cu5 Cu4 Cu3 98(2) 7_556 3_545 ?
Cu5 Cu4 Cu3 25.4(14) 3_545 3_545 ?
Cu4 Cu4 Cu3 59.6(13) 5_656 3_545 ?
Cu3 Cu4 Cu3 137.2(16) 7_556 3_545 ?
Cu3 Cu4 Cu3 45(2) 7_546 3_545 ?
Se1A Cu4 Cu3 102.3(14) 5_656 3_545 ?
Se3 Cu4 Cu3 57.8(9) 7_546 3_545 ?
Se3 Cu4 Cu3 146.2(18) 7_556 3_545 ?
Cu6 Cu4 Cu3 62(2) . 3 ?
Cu6 Cu4 Cu3 58.4(11) 5_656 3 ?
Cu5 Cu4 Cu3 25.4(14) 7_556 3 ?
Cu5 Cu4 Cu3 98(2) 3_545 3 ?
Cu4 Cu4 Cu3 59.6(13) 5_656 3 ?
Cu3 Cu4 Cu3 45(2) 7_556 3 ?
Cu3 Cu4 Cu3 137.2(16) 7_546 3 ?
Se1A Cu4 Cu3 102.3(14) 5_656 3 ?
Se3 Cu4 Cu3 146.2(18) 7_546 3 ?
Se3 Cu4 Cu3 57.8(9) 7_556 3 ?
Cu3 Cu4 Cu3 106(2) 3_545 3 ?
Cu6 Cu5 Cu6 35(3) 3_455 7_556 ?
Cu6 Cu5 Cu4 67(3) 3_455 7_556 ?
Cu6 Cu5 Cu4 32.6(10) 7_556 7_556 ?
Cu6 Cu5 Cu4 32.6(10) 3_455 3_455 ?
Cu6 Cu5 Cu4 67(3) 7_556 3_455 ?
Cu4 Cu5 Cu4 99(3) 7_556 3_455 ?
Cu6 Cu5 Cu5 17.7(15) 3_455 5_566 ?
Cu6 Cu5 Cu5 17.7(15) 7_556 5_566 ?
Cu4 Cu5 Cu5 49.4(14) 7_556 5_566 ?
Cu4 Cu5 Cu5 49.4(15) 3_455 5_566 ?
Cu6 Cu5 Cu3 153(2) 3_455 . ?
Cu6 Cu5 Cu3 131(2) 7_556 . ?
Cu4 Cu5 Cu3 109(2) 7_556 . ?
Cu4 Cu5 Cu3 136(2) 3_455 . ?
Cu5 Cu5 Cu3 144.1(15) 5_566 . ?
Cu6 Cu5 Cu3 131(2) 3_455 5_556 ?
Cu6 Cu5 Cu3 153(2) 7_556 5_556 ?
Cu4 Cu5 Cu3 136(2) 7_556 5_556 ?
Cu4 Cu5 Cu3 109(2) 3_455 5_556 ?
Cu5 Cu5 Cu3 144.1(16) 5_566 5_556 ?
Cu3 Cu5 Cu3 72(3) . 5_556 ?
Cu6 Cu5 Se1A 64.7(15) 3_455 7_556 ?
Cu6 Cu5 Se1A 79.8(16) 7_556 7_556 ?
Cu4 Cu5 Se1A 85.6(16) 7_556 7_556 ?
Cu4 Cu5 Se1A 70.4(16) 3_455 7_556 ?
Cu5 Cu5 Se1A 71.5(4) 5_566 7_556 ?
Cu3 Cu5 Se1A 142.4(18) . 7_556 ?
Cu3 Cu5 Se1A 73.8(15) 5_556 7_556 ?
Cu6 Cu5 Se1A 79.8(16) 3_455 3_455 ?
Cu6 Cu5 Se1A 64.7(15) 7_556 3_455 ?
Cu4 Cu5 Se1A 70.4(16) 7_556 3_455 ?
Cu4 Cu5 Se1A 85.6(16) 3_455 3_455 ?
Cu5 Cu5 Se1A 71.5(4) 5_566 3_455 ?
Cu3 Cu5 Se1A 73.8(15) . 3_455 ?
Cu3 Cu5 Se1A 142.4(18) 5_556 3_455 ?
Se1A Cu5 Se1A 143.0(9) 7_556 3_455 ?
Cu6 Cu5 Se3 136.1(17) 3_455 . ?
Cu6 Cu5 Se3 106.3(14) 7_556 . ?
Cu4 Cu5 Se3 74.0(12) 7_556 . ?
Cu4 Cu5 Se3 163.8(17) 3_455 . ?
Cu5 Cu5 Se3 121.7(4) 5_566 . ?
Cu3 Cu5 Se3 59.7(17) . . ?
Cu3 Cu5 Se3 69.6(16) 5_556 . ?
Se1A Cu5 Se3 94.35(13) 7_556 . ?
Se1A Cu5 Se3 104.93(15) 3_455 . ?
Cu6 Cu5 Se3 106.3(14) 3_455 5_556 ?
Cu6 Cu5 Se3 136.1(17) 7_556 5_556 ?
Cu4 Cu5 Se3 163.8(16) 7_556 5_556 ?
Cu4 Cu5 Se3 74.0(13) 3_455 5_556 ?
Cu5 Cu5 Se3 121.7(4) 5_566 5_556 ?
Cu3 Cu5 Se3 69.6(16) . 5_556 ?
Cu3 Cu5 Se3 59.7(17) 5_556 5_556 ?
Se1A Cu5 Se3 104.93(15) 7_556 5_556 ?
Se1A Cu5 Se3 94.35(13) 3_455 5_556 ?
Se3 Cu5 Se3 116.5(8) . 5_556 ?
Cu6 Cu5 Cu5 162.3(15) 3_455 5_556 ?
Cu6 Cu5 Cu5 162.3(15) 7_556 5_556 ?
Cu4 Cu5 Cu5 130.6(14) 7_556 5_556 ?
Cu4 Cu5 Cu5 130.6(15) 3_455 5_556 ?
Cu5 Cu5 Cu5 180.000(16) 5_566 5_556 ?
Cu3 Cu5 Cu5 35.9(15) . 5_556 ?
Cu3 Cu5 Cu5 35.9(15) 5_556 5_556 ?
Se1A Cu5 Cu5 108.5(4) 7_556 5_556 ?
Se1A Cu5 Cu5 108.5(4) 3_455 5_556 ?
Se3 Cu5 Cu5 58.3(4) . 5_556 ?
Se3 Cu5 Cu5 58.3(4) 5_556 5_556 ?
Cu6 Cu6 Cu4 159(8) 5_656 . ?
Cu6 Cu6 Cu5 72.3(15) 5_656 3_545 ?
Cu4 Cu6 Cu5 106.6(16) . 3_545 ?
Cu6 Cu6 Cu5 72.3(15) 5_656 7_556 ?
Cu4 Cu6 Cu5 106.6(16) . 7_556 ?
Cu5 Cu6 Cu5 145(3) 3_545 7_556 ?
Cu6 Cu6 Cu4 12(5) 5_656 5_656 ?
Cu4 Cu6 Cu4 171(4) . 5_656 ?
Cu5 Cu6 Cu4 72.7(15) 3_545 5_656 ?
Cu5 Cu6 Cu4 72.7(15) 7_556 5_656 ?
Cu6 Cu6 Se1A 110(5) 5_656 5_656 ?
Cu4 Cu6 Se1A 91(4) . 5_656 ?
Cu5 Cu6 Se1A 95.9(16) 3_545 5_656 ?
Cu5 Cu6 Se1A 95.9(15) 7_556 5_656 ?
Cu4 Cu6 Se1A 97.9(18) 5_656 5_656 ?
Cu6 Cu6 Cu3 100(2) 5_656 7_556 ?
Cu4 Cu6 Cu3 87.6(19) . 7_556 ?
Cu5 Cu6 Cu3 160(2) 3_545 7_556 ?
Cu5 Cu6 Cu3 33.1(15) 7_556 7_556 ?
Cu4 Cu6 Cu3 95.6(15) 5_656 7_556 ?
Se1A Cu6 Cu3 69.1(13) 5_656 7_556 ?
Cu6 Cu6 Cu3 100(2) 5_656 7_546 ?
Cu4 Cu6 Cu3 87.6(19) . 7_546 ?
Cu5 Cu6 Cu3 33.1(15) 3_545 7_546 ?
Cu5 Cu6 Cu3 160(2) 7_556 7_546 ?
Cu4 Cu6 Cu3 95.6(15) 5_656 7_546 ?
Se1A Cu6 Cu3 69.1(13) 5_656 7_546 ?
Cu3 Cu6 Cu3 138(3) 7_556 7_546 ?
Cu6 Cu6 Cu3 68(2) 5_656 3_545 ?
Cu4 Cu6 Cu3 104(2) . 3_545 ?
Cu5 Cu6 Cu3 18.2(15) 3_545 3_545 ?
Cu5 Cu6 Cu3 137(2) 7_556 3_545 ?
Cu4 Cu6 Cu3 72.7(13) 5_656 3_545 ?
Se1A Cu6 Cu3 114.1(13) 5_656 3_545 ?
Cu3 Cu6 Cu3 168.0(9) 7_556 3_545 ?
Cu3 Cu6 Cu3 48(2) 7_546 3_545 ?
Cu6 Cu6 Cu3 68(2) 5_656 3 ?
Cu4 Cu6 Cu3 104(2) . 3 ?
Cu5 Cu6 Cu3 137(2) 3_545 3 ?
Cu5 Cu6 Cu3 18.2(15) 7_556 3 ?
Cu4 Cu6 Cu3 72.7(12) 5_656 3 ?
Se1A Cu6 Cu3 114.1(13) 5_656 3 ?
Cu3 Cu6 Cu3 48(2) 7_556 3 ?
Cu3 Cu6 Cu3 168.0(9) 7_546 3 ?
Cu3 Cu6 Cu3 123(2) 3_545 3 ?
Cu6 Cu6 Se1A 59(5) 5_656 . ?
Cu4 Cu6 Se1A 100(4) . . ?
Cu5 Cu6 Se1A 81.0(15) 3_545 . ?
Cu5 Cu6 Se1A 81.0(15) 7_556 . ?
Cu4 Cu6 Se1A 71.1(16) 5_656 . ?
Se1A Cu6 Se1A 169.0(10) 5_656 . ?
Cu3 Cu6 Se1A 111.1(13) 7_556 . ?
Cu3 Cu6 Se1A 111.1(13) 7_546 . ?
Cu3 Cu6 Se1A 63.5(12) 3_545 . ?
Cu3 Cu6 Se1A 63.5(12) 3 . ?
Cu6 Cu6 Se1B 113(5) 5_656 5_656 ?
Cu4 Cu6 Se1B 88(4) . 5_656 ?
Cu5 Cu6 Se1B 96.7(16) 3_545 5_656 ?
Cu5 Cu6 Se1B 96.7(16) 7_556 5_656 ?
Cu4 Cu6 Se1B 101(2) 5_656 5_656 ?
Se1A Cu6 Se1B 2.8(9) 5_656 5_656 ?
Cu3 Cu6 Se1B 69.0(13) 7_556 5_656 ?
Cu3 Cu6 Se1B 69.0(13) 7_546 5_656 ?
Cu3 Cu6 Se1B 114.8(13) 3_545 5_656 ?
Cu3 Cu6 Se1B 114.8(13) 3 5_656 ?
Se1A Cu6 Se1B 171.8(13) . 5_656 ?

loop_
_geom_bond_atom_site_label_1
_geom_bond_atom_site_label_2
_geom_bond_distance
_geom_bond_site_symmetry_2
_geom_bond_publ_flag
Bi1 Se1B 2.41(8) . ?
Bi1 Se1A 2.813(7) . ?
Bi1 Se4 2.8750(16) 3 ?
Bi1 Se4 2.8750(16) 3_545 ?
Bi1 Se2 3.0698(17) 3_445 ?
Bi1 Se2 3.0698(17) 3_455 ?
Bi1 Se5 3.0969(10) 3_545 ?
Bi2 Cu2 0.76(15) . ?
Bi2 Se4 2.804(3) . ?
Bi2 Se2 2.9101(18) 3_455 ?
Bi2 Se2 2.9101(18) 3_445 ?
Bi2 Se5 3.0104(8) 1_545 ?
Bi2 Se5 3.0104(8) . ?
Bi2 Se2 3.115(3) 5_655 ?
Cu2 Se2 2.44(14) 5_655 ?
Cu2 Se5 2.85(8) 1_545 ?
Cu2 Se5 2.85(8) . ?
Bi3 Se3 2.724(2) . ?
Bi3 Se1B 2.94(3) 7_546 ?
Bi3 Se1B 2.94(3) 7_556 ?
Bi3 Se1A 2.949(3) 7_546 ?
Bi3 Se1A 2.949(3) 7_556 ?
Bi3 Se3 3.0250(15) 7_556 ?
Bi3 Se3 3.0250(15) 7_546 ?
Bi3 Cu3 3.03(5) 5_556 ?
Bi3 Cu4 3.37(4) . ?
Se1A Se1B 0.56(8) . ?
Se1A Cu6 2.24(2) 5_656 ?
Se1A Cu4 2.36(3) 5_656 ?
Se1A Cu6 2.46(2) . ?
Se1A Cu5 2.469(11) 7_556 ?
Se1A Cu5 2.469(11) 3_545 ?
Se1A Cu3 2.55(3) 3 ?
Se1A Cu3 2.55(3) 3_545 ?
Se1A Cu4 2.66(4) . ?
Se1B Cu6 2.79(9) 5_656 ?
Se1B Cu4 2.85(9) 5_656 ?
Se1B Cu3 2.89(7) 3 ?
Se1B Cu3 2.89(7) 3_545 ?
Se3 Cu3 2.19(5) . ?
Se3 Cu4 2.459(18) 7_546 ?
Se3 Cu4 2.459(18) 7_556 ?
Se3 Cu3 2.46(5) 5_556 ?
Se3 Cu5 2.502(10) 5_556 ?
Se3 Cu5 2.502(10) . ?
Se3 Cu6 2.845(14) 7_546 ?
Se3 Cu6 2.845(14) 7_556 ?
Cu3 Cu5 1.62(3) 5_556 ?
Cu3 Cu5 1.62(3) . ?
Cu3 Cu3 1.90(10) 5_556 ?
Cu3 Cu6 2.25(2) 7_556 ?
Cu3 Cu6 2.25(2) 7_546 ?
Cu3 Cu4 2.32(3) 7_556 ?
Cu3 Cu4 2.32(3) 7_546 ?
Cu3 Cu6 2.38(3) 3_455 ?
Cu3 Cu6 2.38(3) 3_445 ?
Cu4 Cu6 0.68(3) . ?
Cu4 Cu6 1.16(5) 5_656 ?
Cu4 Cu5 1.20(3) 7_556 ?
Cu4 Cu5 1.20(3) 3_545 ?
Cu4 Cu4 1.83(7) 5_656 ?
Cu5 Cu6 0.822(17) 3_455 ?
Cu5 Cu6 0.822(17) 7_556 ?
Cu5 Cu5 1.57(4) 5_566 ?
Cu5 Cu5 2.63(4) 5_556 ?
Cu6 Cu6 0.50(4) 5_656 ?
